data_1562446
loop_
_publ_author_name
'Sun, Li-Zhi'
'Sun, Wei'
'Ren, Wei-Jian'
'Zhang, Jia-Ying'
'Huang, Ya-Xi'
'Sun, Zhi-Mei'
'Pan, Yuanming'
'Mi, Jin-Xiao'

_publ_section_title
;
 Synthesis and characterization of novel barium iron phosphates: Insight
 into new structure types tailored by hydrogen atoms
;
_journal_name_full 'Journal of Solid State Chemistry'
_journal_page_first 48
_journal_page_last 57
_journal_paper_doi 10.1016/j.jssc.2014.01.010
_journal_volume 212
_journal_year 2014
_chemical_formula_sum 'Ba Fe2 O14 P4'
_chemical_formula_weight 596.91
_space_group_IT_number 2
_space_group_name_Hall '-P 1'
_space_group_name_H-M_alt 'P -1'
_symmetry_cell_setting triclinic
_symmetry_Int_Tables_number 2
_symmetry_space_group_name_Hall '-P 1'
_symmetry_space_group_name_H-M 'P -1'
_cell_angle_alpha 101.164(4)
_cell_angle_beta 105.693(5)
_cell_angle_gamma 96.507(4)
_cell_formula_units_Z 1
_cell_length_a 6.2350(17)
_cell_length_b 7.8552(19)
_cell_length_c 6.1600(16)
_cell_measurement_reflns_used .
_cell_measurement_temperature 295
_cell_measurement_theta_max 120.0
_cell_measurement_theta_min 3.0
_cell_volume 280.54(13)
_diffrn_ambient_temperature 295
_diffrn_measurement_device_type 'PANalytical X'pert '
_exptl_crystal_density_diffrn 3.5332
_exptl_crystal_F_000 280.0
_pd_char_colour 'intense black'
_pd_proc_2theta_range_inc 0.017
_pd_proc_2theta_range_max 69.992
_pd_proc_2theta_range_min 9.999
_pd_proc_ls_profile_function
;
 Background modelled by a Chebyshev polynomial of degree 20
         b1        648.0(5)
         b2        -75.4(8)
         b3        11.0(8)
         b4        7.6(8)
         b5        -1.3(8)
         b6        -9.7(8)
         b7        9.9(7)
         b8        -4.1(7)
         b9        -2.8(7)
         b10       2.2(7)
         b11       1.1(7)
         b12       -1.5(7)
         b13       -1.1(7)
         b14       -2.5(7)
         b15       3.0(6)
         b16       -.4(6)
         b17       -.6(6)
         b18       .7(6)
         b19       .7(5)
         b20       -.7(5)
 
         zero       0.00007580367
         scale      0.0002704467

 Profile shape function: Pearson VII
         U          0.5422097
         V         -0.1325161
         W          0.02530361
         beta0      5.965516
         beta1     -177.5008
         beta2      1301.352
         asym      -0.2696195
;
_pd_proc_ls_prof_R_factor 0.04443
_pd_proc_ls_prof_wR_expected 0.05264
_pd_proc_ls_prof_wR_factor 0.05684
_refine_ls_goodness_of_fit_all 1.169
_refine_ls_number_parameters 62
_refine_ls_R_Fsqd_factor 0.07586
_cod_data_source_file JSSC-2014-212-48.cif
_cod_data_source_block BaFePO
_cod_depositor_comments
;
The following automatic conversions were performed:

data item '_geom_angle_publ_flag' value 'Y' was changed to 'y' in
accordance with the built-in table derived from the CIF Core
dictionary named 'cif_core.dic' version 2.4.5 last updated on
2014-11-21 (27 times).

data item '_geom_bond_publ_flag' value 'Y' was changed to 'y' in
accordance with the built-in table derived from the CIF Core
dictionary named 'cif_core.dic' version 2.4.5 last updated on
2014-11-21 (24 times).

Automatic conversion script
Id: cif_fix_values 8369 2020-08-20 11:38:08Z andrius 
;
_cod_original_sg_symbol_H-M P-1
_cod_database_code 1562446
_diffrn_measurement_type powder

loop_
_symmetry_equiv_pos_as_xyz
x,y,z
-x,-y,-z

loop_
_atom_site_label
_atom_site_type_symbol
_atom_site_fract_x
_atom_site_fract_y
_atom_site_fract_z
_atom_site_U_iso_or_equiv
_atom_site_adp_type
_atom_site_occupancy
_atom_site_site_symmetry_order
_atom_site_calc_flag
_atom_site_refinement_flags_posn
_atom_site_refinement_flags_adp
_atom_site_refinement_flags_occupancy
Ba1 Ba 0.000000 0.000000 0.000000 0.006(2) Uiso 1 2 d S . P
Fe1 Fe 0.3080(11) 0.7668(8) 0.6234(12) 0.008(3) Uiso 1 1 d . . .
P1 P 0.2441(13) 0.3351(9) 0.4794(13) 0.008(5) Uiso 1 1 d . . .
P2 P 0.4656(19) 0.8033(11) 0.1838(19) 0.008(5) Uiso 1 1 d . . .
O1 O 0.2282(16) 0.5220(9) 0.4694(18) 0.012(7) Uiso 1 1 d . . .
O2 O 0.0206(13) 0.2176(13) 0.4323(18) 0.012(7) Uiso 1 1 d . . .
O3 O 0.3593(18) 0.2424(16) 0.3135(15) 0.012(7) Uiso 1 1 d . . .
O4 O 0.3966(18) 0.3445(9) 0.7397(12) 0.012(7) Uiso 1 1 d . . .
O5 O 0.3264(19) 0.7298(19) 0.9363(19) 0.012(7) Uiso 1 1 d . . .
O6 O 0.3605(19) 0.0349(15) 0.7814(16) 0.012(7) Uiso 1 1 d . . .
O7 O 0.3070(19) 0.8366(11) 0.3314(17) 0.012(7) Uiso 1 1 d . . .

loop_
_diffrn_radiation_wavelength
_diffrn_radiation_wavelength_wt
_diffrn_radiation_type
_diffrn_radiation_wavelength_id
1.540560 1.000 'Cu K\a~1~' 1
1.544330 0.500 'Cu K\a~2~' 2

loop_
_geom_angle_atom_site_label_1
_geom_angle_atom_site_label_2
_geom_angle_atom_site_label_3
_geom_angle
_geom_angle_site_symmetry_1
_geom_angle_site_symmetry_2
_geom_angle_site_symmetry_3
_geom_angle_publ_flag
O1 Fe1 O7 91.9(5) . . . y
O1 Fe1 O5 95.5(6) . . . y
O1 Fe1 O2 90.1(5) . . 2_566 y
O1 Fe1 O3 91.5(5) . . 2_666 y
O1 Fe1 O6 174.3(5) . . 1_565 y
O7 Fe1 O5 172.4(6) . . . y
O7 Fe1 O2 91.4(5) . . 2_566 y
O7 Fe1 O3 89.1(5) . . 2_666 y
O7 Fe1 O6 87.6(5) . . 1_565 y
O5 Fe1 O2 89.8(5) . . 2_566 y
O5 Fe1 O3 89.5(5) . . 2_666 y
O5 Fe1 O6 85.1(5) . . 1_565 y
O2 Fe1 O3 178.4(6) 2_566 . 2_666 y
O2 Fe1 O6 84.2(5) 2_566 . 1_565 y
O3 Fe1 O6 94.3(5) 2_666 . 1_565 y
O1 P1 O2 114.6(7) . . . y
O1 P1 O3 114.4(7) . . . y
O1 P1 O4 105.4(6) . . . y
O2 P1 O3 105.8(7) . . . y
O2 P1 O4 108.7(7) . . . y
O3 P1 O4 107.7(6) . . . y
O5 P2 O6 113.6(9) 1_554 . 2_666 y
O5 P2 O7 108.7(9) 1_554 . . y
O5 P2 O4 106.5(8) 1_554 . 2_666 y
O6 P2 O7 112.4(9) 2_666 . . y
O6 P2 O4 106.4(7) 2_666 . 2_666 y
O7 P2 O4 108.9(8) . . 2_666 y

loop_
_geom_bond_atom_site_label_1
_geom_bond_atom_site_label_2
_geom_bond_distance
_geom_bond_site_symmetry_1
_geom_bond_site_symmetry_2
_geom_bond_publ_flag
Ba1 O3 2.764(9) . . y
Ba1 O3 2.764(9) . . y
Ba1 O2 2.834(10) . . y
Ba1 O2 2.834(10) . . y
Ba1 O6 2.929(12) . 2_556 y
Ba1 O6 2.929(12) . 1_554 y
Ba1 O7 2.989(10) . 2_565 y
Ba1 O7 2.989(10) . 1_545 y
Ba1 O5 3.145(14) . 2_566 y
Ba1 O5 3.145(14) . 1_544 y
Fe1 O1 1.915(9) . . y
Fe1 O5 1.979(15) . . y
Fe1 O6 2.090(12) . 1_565 y
Fe1 O7 1.978(14) . . y
Fe1 O2 2.006(11) . 2_566 y
Fe1 O3 2.017(13) . 2_666 y
P1 O1 1.494(11) . . y
P1 O2 1.505(11) . . y
P1 O3 1.523(14) . . y
P1 O4 1.611(10) . . y
P2 O5 1.497(14) . 1_554 y
P2 O7 1.525(18) . . y
P2 O6 1.514(15) . 2_666 y
P2 O4 1.590(14) . 2_666 y
